data_4038828
loop_
_publ_author_name
'Zhang, Zengyu'
'Huang, Shiqing'
'Huang, Linwei'
'Xu, Xingyu'
'Zhao, Hongyan'
'Yan, Xiaoyu'

_publ_section_title
;
 Synthesis of Mesoionic N-Heterocyclic Olefins and Catalytic Application
 for Hydroboration Reactions.
;
_journal_issue 19
_journal_name_full 'The Journal of organic chemistry'
_journal_page_first 12036
_journal_page_last 12043
_journal_paper_doi 10.1021/acs.joc.0c00257
_journal_volume 85
_journal_year 2020
_chemical_formula_moiety 'C28 H39 N3'
_chemical_formula_sum 'C28 H39 N3'
_chemical_formula_weight 417.62
_space_group_crystal_system triclinic
_space_group_IT_number 2
_space_group_name_Hall '-P 1'
_space_group_name_H-M_alt 'P -1'
_atom_sites_solution_hydrogens mixed
_atom_sites_solution_primary dual
_audit_creation_date 2020-06-23
_audit_creation_method
;
Olex2 1.3
(compiled 2020.02.04 svn.rd84adfe8 for OlexSys, GUI svn.r6032)
;
_cell_angle_alpha 66.588(3)
_cell_angle_beta 81.982(3)
_cell_angle_gamma 72.540(3)
_cell_formula_units_Z 2
_cell_length_a 8.9279(10)
_cell_length_b 12.3384(13)
_cell_length_c 13.3669(14)
_cell_measurement_reflns_used 5209
_cell_measurement_temperature 200.0
_cell_measurement_theta_max 27.251
_cell_measurement_theta_min 2.609
_cell_volume 1288.6(2)
_computing_cell_refinement 'SAINT V8.38A (?, 2016)'
_computing_data_reduction 'SAINT V8.38A (?, 2016)'
_computing_molecular_graphics 'Olex2 1.3 (Dolomanov et al., 2009)'
_computing_publication_material 'Olex2 1.3 (Dolomanov et al., 2009)'
_computing_structure_refinement 'XL  (Sheldrick, 2008)'
_computing_structure_solution 'XT (Sheldrick, 2015)'
_diffrn_ambient_temperature 200.0
_diffrn_measured_fraction_theta_full 0.995
_diffrn_measured_fraction_theta_max 0.994
_diffrn_measurement_device_type 'Bruker APEX-II CCD'
_diffrn_measurement_method '\f and \w scans'
_diffrn_radiation_type MoK\a
_diffrn_radiation_wavelength 0.71073
_diffrn_reflns_av_R_equivalents 0.0411
_diffrn_reflns_av_unetI/netI 0.0571
_diffrn_reflns_Laue_measured_fraction_full 0.995
_diffrn_reflns_Laue_measured_fraction_max 0.994
_diffrn_reflns_limit_h_max 11
_diffrn_reflns_limit_h_min -11
_diffrn_reflns_limit_k_max 16
_diffrn_reflns_limit_k_min -16
_diffrn_reflns_limit_l_max 17
_diffrn_reflns_limit_l_min -14
_diffrn_reflns_number 15766
_diffrn_reflns_point_group_measured_fraction_full 0.995
_diffrn_reflns_point_group_measured_fraction_max 0.994
_diffrn_reflns_theta_full 25.242
_diffrn_reflns_theta_max 27.515
_diffrn_reflns_theta_min 2.609
_diffrn_source_current 1.0
_diffrn_source_power 0.05
_diffrn_source_voltage 50.0
_diffrn_standards_number 0
_exptl_absorpt_coefficient_mu 0.063
_exptl_absorpt_correction_T_max 0.7456
_exptl_absorpt_correction_T_min 0.6928
_exptl_absorpt_correction_type multi-scan
_exptl_absorpt_process_details
'SADABS-2016/2 (Bruker,2016/2) was used for absorption correction. wR2(int) was 0.0839 before and 0.0486 after correction. The Ratio of minimum to maximum transmission is 0.9292. The \l/2 correction factor is Not present.'
_exptl_crystal_colour 'clear reddish red'
_exptl_crystal_colour_lustre clear
_exptl_crystal_colour_modifier reddish
_exptl_crystal_colour_primary red
_exptl_crystal_density_diffrn 1.076
_exptl_crystal_description block
_exptl_crystal_F_000 456
_exptl_crystal_size_max 0.44
_exptl_crystal_size_mid 0.32
_exptl_crystal_size_min 0.31
_refine_diff_density_max 0.251
_refine_diff_density_min -0.304
_refine_diff_density_rms 0.042
_refine_ls_extinction_method none
_refine_ls_goodness_of_fit_ref 1.026
_refine_ls_hydrogen_treatment mixed
_refine_ls_matrix_type full
_refine_ls_number_parameters 301
_refine_ls_number_reflns 5895
_refine_ls_number_restraints 0
_refine_ls_restrained_S_all 1.026
_refine_ls_R_factor_all 0.1121
_refine_ls_R_factor_gt 0.0666
_refine_ls_shift/su_max 0.000
_refine_ls_shift/su_mean 0.000
_refine_ls_structure_factor_coef Fsqd
_refine_ls_weighting_details 'w=1/[\s^2^(Fo^2^)+(0.0679P)^2^+0.5994P] where P=(Fo^2^+2Fc^2^)/3'
_refine_ls_weighting_scheme calc
_refine_ls_wR_factor_gt 0.1538
_refine_ls_wR_factor_ref 0.1768
_reflns_Friedel_coverage 0.000
_reflns_number_gt 3752
_reflns_number_total 5895
_reflns_threshold_expression 'I > 2\s(I)'
_cod_data_source_file jo0c00257_si_003.cif
_cod_data_source_block mo_zzy20181126dipmes_0m_a
_cod_depositor_comments 'Adding full bibliography for 4038827--4038828.cif.'
_cod_database_code 4038828
_shelx_shelxl_version_number 2018/3
_shelx_space_group_comment
;
The symmetry employed for this shelxl refinement is uniquely defined
by the following loop, which should always be used as a source of
symmetry information in preference to the above space-group names.
They are only intended as comments.
;
_shelx_estimated_absorpt_t_max 0.981
_shelx_estimated_absorpt_t_min 0.973
_olex2_refinement_description
;
1. Fixed Uiso
 At 1.2 times of:
  All C(H) groups
 At 1.5 times of:
  All C(H,H) groups, All C(H,H,H) groups
2.a Ternary CH refined with riding coordinates:
 C11(H11), C26(H26), C23(H23)
2.b Aromatic/amide H refined with riding coordinates:
 C7(H7), C9(H9), C19(H19), C21(H21), C20(H20)
2.c Idealised Me refined as rotating group:
 C4(H4A,H4B,H4C), C28(H28A,H28B,H28C), C25(H25A,H25B,H25C), C24(H24A,H24B,
 H24C), C13(H13A,H13B,H13C), C27(H27A,H27B,H27C), C12(H12A,H12B,H12C), C16(H16A,
 H16B,H16C), C15(H15A,H15B,H15C)
;
_olex2_submission_special_instructions 'No special instructions were received'

loop_
_space_group_symop_operation_xyz
'x, y, z'
'-x, -y, -z'

loop_
_atom_site_label
_atom_site_type_symbol
_atom_site_fract_x
_atom_site_fract_y
_atom_site_fract_z
_atom_site_U_iso_or_equiv
_atom_site_adp_type
_atom_site_occupancy
_atom_site_site_symmetry_order
_atom_site_calc_flag
_atom_site_refinement_flags_posn
_atom_site_refinement_flags_adp
_atom_site_refinement_flags_occupancy
_atom_site_disorder_assembly
_atom_site_disorder_group
N1 N 0.48982(17) 0.30949(14) 0.29117(12) 0.0307(4) Uani 1 1 d . . . . .
N2 N 0.44510(18) 0.21257(14) 0.29416(12) 0.0322(4) Uani 1 1 d . . . . .
N3 N 0.50203(18) 0.20560(15) 0.19735(12) 0.0322(4) Uani 1 1 d . . . . .
C5 C 0.4533(2) 0.34245(17) 0.38502(15) 0.0322(4) Uani 1 1 d . . . . .
C17 C 0.4783(2) 0.10902(18) 0.17221(15) 0.0331(4) Uani 1 1 d . . . . .
C1 C 0.5795(2) 0.29120(18) 0.13537(15) 0.0329(4) Uani 1 1 d . . . . .
C2 C 0.5725(2) 0.36114(17) 0.19903(15) 0.0315(4) Uani 1 1 d . . . . .
C10 C 0.3190(2) 0.43679(18) 0.38375(16) 0.0378(5) Uani 1 1 d . . . . .
C22 C 0.3346(2) 0.1273(2) 0.12963(17) 0.0402(5) Uani 1 1 d . . . . .
C6 C 0.5532(2) 0.27762(18) 0.47309(16) 0.0367(5) Uani 1 1 d . . . . .
C18 C 0.5988(2) 0.00092(19) 0.19356(17) 0.0397(5) Uani 1 1 d . . . . .
C4 C 0.6520(3) 0.3027(2) 0.03093(17) 0.0462(5) Uani 1 1 d . . . . .
H4A H 0.645096 0.235210 0.012145 0.069 Uiso 1 1 calc R U . . .
H4B H 0.762544 0.299574 0.032800 0.069 Uiso 1 1 calc R U . . .
H4C H 0.598052 0.381068 -0.023910 0.069 Uiso 1 1 calc R U . . .
C3 C 0.6336(3) 0.4627(2) 0.1760(2) 0.0446(5) Uani 1 1 d . . . . .
H3A H 0.699(3) 0.480(2) 0.118(2) 0.067 Uiso 1 1 d . U . . .
H3B H 0.617(3) 0.500(2) 0.230(2) 0.067 Uiso 1 1 d . U . . .
C14 C 0.7002(3) 0.1775(2) 0.47099(19) 0.0455(5) Uani 1 1 d . . . . .
H14 H 0.705(3) 0.165(2) 0.405(2) 0.055 Uiso 1 1 d . U . . .
C7 C 0.5127(3) 0.3094(2) 0.56404(17) 0.0467(5) Uani 1 1 d . . . . .
H7 H 0.577377 0.266828 0.626083 0.056 Uiso 1 1 calc R U . . .
C9 C 0.2849(3) 0.4644(2) 0.47691(18) 0.0466(6) Uani 1 1 d . . . . .
H9 H 0.194134 0.527838 0.479321 0.056 Uiso 1 1 calc R U . . .
C19 C 0.5704(3) -0.0923(2) 0.17200(19) 0.0479(6) Uani 1 1 d . . . . .
H19 H 0.649711 -0.167517 0.185841 0.057 Uiso 1 1 calc R U . . .
C21 C 0.3140(3) 0.0306(2) 0.10956(18) 0.0497(6) Uani 1 1 d . . . . .
H21 H 0.217898 0.039509 0.080410 0.060 Uiso 1 1 calc R U . . .
C20 C 0.4300(3) -0.0777(2) 0.13109(19) 0.0515(6) Uani 1 1 d . . . . .
H20 H 0.412771 -0.142951 0.117535 0.062 Uiso 1 1 calc R U . . .
C11 C 0.2132(3) 0.5061(2) 0.28618(19) 0.0492(6) Uani 1 1 d . . . . .
H11 H 0.265404 0.478313 0.226028 0.059 Uiso 1 1 calc R U . . .
C26 C 0.7537(3) -0.0168(2) 0.2406(2) 0.0531(6) Uani 1 1 d . . . . .
H26 H 0.750915 0.061676 0.247356 0.064 Uiso 1 1 calc R U . . .
C8 C 0.3803(3) 0.4016(2) 0.56562(19) 0.0504(6) Uani 1 1 d . . . . .
H8 H 0.350(3) 0.422(2) 0.639(2) 0.061 Uiso 1 1 d . U . . .
C23 C 0.2052(3) 0.2455(2) 0.1081(2) 0.0543(6) Uani 1 1 d . . . . .
H23 H 0.250240 0.306950 0.115560 0.065 Uiso 1 1 calc R U . . .
C28 C 0.8914(3) -0.0435(3) 0.1647(3) 0.0826(9) Uani 1 1 d . . . . .
H28A H 0.895620 -0.119274 0.155460 0.124 Uiso 1 1 calc R U . . .
H28B H 0.989467 -0.052988 0.196245 0.124 Uiso 1 1 calc R U . . .
H28C H 0.877615 0.024625 0.093598 0.124 Uiso 1 1 calc R U . . .
C25 C 0.1410(4) 0.2985(3) -0.0064(2) 0.0733(8) Uani 1 1 d . . . . .
H25A H 0.227659 0.308240 -0.060140 0.110 Uiso 1 1 calc R U . . .
H25B H 0.065378 0.378604 -0.018813 0.110 Uiso 1 1 calc R U . . .
H25C H 0.088759 0.242843 -0.013946 0.110 Uiso 1 1 calc R U . . .
C24 C 0.0730(3) 0.2251(3) 0.1936(3) 0.0925(11) Uani 1 1 d . . . . .
H24A H 0.028401 0.163626 0.189053 0.139 Uiso 1 1 calc R U . . .
H24B H -0.009109 0.302389 0.180027 0.139 Uiso 1 1 calc R U . . .
H24C H 0.114819 0.196022 0.266432 0.139 Uiso 1 1 calc R U . . .
C13 C 0.1931(5) 0.6431(3) 0.2460(3) 0.0897(11) Uani 1 1 d . . . . .
H13A H 0.136778 0.673911 0.301830 0.135 Uiso 1 1 calc R U . . .
H13B H 0.133031 0.684653 0.178836 0.135 Uiso 1 1 calc R U . . .
H13C H 0.296613 0.659222 0.231400 0.135 Uiso 1 1 calc R U . . .
C27 C 0.7761(4) -0.1166(3) 0.3531(3) 0.0921(11) Uani 1 1 d . . . . .
H27A H 0.688254 -0.096112 0.401175 0.138 Uiso 1 1 calc R U . . .
H27B H 0.874705 -0.123568 0.382462 0.138 Uiso 1 1 calc R U . . .
H27C H 0.779749 -0.194753 0.348751 0.138 Uiso 1 1 calc R U . . .
C12 C 0.0570(4) 0.4751(4) 0.3124(3) 0.1175(15) Uani 1 1 d . . . . .
H12A H 0.075017 0.385988 0.338501 0.176 Uiso 1 1 calc R U . . .
H12B H -0.006008 0.514678 0.246655 0.176 Uiso 1 1 calc R U . . .
H12C H 0.000971 0.504412 0.369179 0.176 Uiso 1 1 calc R U . . .
C16 C 0.8449(4) 0.2170(4) 0.4702(4) 0.1163(15) Uani 1 1 d . . . . .
H16A H 0.837300 0.297983 0.412399 0.174 Uiso 1 1 calc R U . . .
H16B H 0.938141 0.157539 0.456694 0.174 Uiso 1 1 calc R U . . .
H16C H 0.853151 0.221060 0.540850 0.174 Uiso 1 1 calc R U . . .
C15 C 0.7017(5) 0.0577(3) 0.5614(3) 0.1293(18) Uani 1 1 d . . . . .
H15A H 0.696912 0.066555 0.631522 0.194 Uiso 1 1 calc R U . . .
H15B H 0.798399 -0.003925 0.556148 0.194 Uiso 1 1 calc R U . . .
H15C H 0.610653 0.031694 0.555907 0.194 Uiso 1 1 calc R U . . .

loop_
_atom_site_aniso_label
_atom_site_aniso_U_11
_atom_site_aniso_U_22
_atom_site_aniso_U_33
_atom_site_aniso_U_23
_atom_site_aniso_U_13
_atom_site_aniso_U_12
N1 0.0312(8) 0.0306(8) 0.0304(8) -0.0123(7) 0.0012(7) -0.0083(7)
N2 0.0341(9) 0.0347(9) 0.0323(8) -0.0166(7) 0.0031(7) -0.0120(7)
N3 0.0304(8) 0.0368(9) 0.0318(8) -0.0158(7) 0.0013(7) -0.0092(7)
C5 0.0378(10) 0.0327(10) 0.0300(10) -0.0145(8) 0.0041(8) -0.0134(9)
C17 0.0358(10) 0.0376(11) 0.0320(10) -0.0182(9) 0.0034(8) -0.0134(9)
C1 0.0288(10) 0.0344(11) 0.0325(10) -0.0107(9) -0.0042(8) -0.0052(8)
C2 0.0297(10) 0.0317(10) 0.0284(9) -0.0077(8) -0.0018(8) -0.0058(8)
C10 0.0433(11) 0.0337(11) 0.0372(11) -0.0153(9) 0.0039(9) -0.0109(9)
C22 0.0364(11) 0.0509(13) 0.0388(11) -0.0210(10) -0.0008(9) -0.0139(10)
C6 0.0422(11) 0.0357(11) 0.0330(10) -0.0119(9) 0.0005(9) -0.0136(9)
C18 0.0394(11) 0.0398(12) 0.0436(12) -0.0212(10) 0.0052(9) -0.0112(9)
C4 0.0482(13) 0.0519(14) 0.0358(11) -0.0161(10) 0.0024(10) -0.0118(11)
C3 0.0522(13) 0.0423(13) 0.0419(12) -0.0159(10) 0.0075(10) -0.0202(11)
C14 0.0464(13) 0.0468(13) 0.0378(11) -0.0146(10) -0.0075(10) -0.0039(10)
C7 0.0601(14) 0.0497(13) 0.0326(11) -0.0146(10) -0.0039(10) -0.0179(12)
C9 0.0544(14) 0.0394(12) 0.0462(13) -0.0216(10) 0.0096(11) -0.0101(11)
C19 0.0552(14) 0.0417(13) 0.0507(13) -0.0241(11) 0.0076(11) -0.0134(11)
C21 0.0505(13) 0.0683(16) 0.0456(12) -0.0277(12) 0.0009(10) -0.0301(13)
C20 0.0713(17) 0.0534(15) 0.0467(13) -0.0288(12) 0.0084(12) -0.0310(13)
C11 0.0444(13) 0.0513(14) 0.0457(12) -0.0221(11) -0.0027(10) 0.0022(11)
C26 0.0376(12) 0.0451(13) 0.0791(18) -0.0300(13) -0.0088(12) -0.0023(10)
C8 0.0688(16) 0.0525(14) 0.0392(12) -0.0274(11) 0.0085(11) -0.0197(13)
C23 0.0381(12) 0.0650(16) 0.0661(16) -0.0322(13) -0.0138(11) -0.0066(11)
C28 0.0416(14) 0.085(2) 0.119(3) -0.045(2) 0.0081(16) -0.0089(14)
C25 0.076(2) 0.0688(19) 0.0667(18) -0.0144(15) -0.0224(15) -0.0137(16)
C24 0.0556(17) 0.112(3) 0.077(2) -0.032(2) 0.0001(15) 0.0186(17)
C13 0.131(3) 0.0496(17) 0.0663(19) -0.0150(15) -0.0290(19) 0.0099(18)
C27 0.0663(19) 0.109(3) 0.085(2) -0.014(2) -0.0312(17) -0.0195(19)
C12 0.066(2) 0.184(4) 0.090(2) -0.020(3) -0.0198(19) -0.051(3)
C16 0.0451(17) 0.125(3) 0.205(5) -0.099(3) 0.005(2) -0.0135(19)
C15 0.125(3) 0.0488(18) 0.124(3) 0.0121(19) 0.050(3) 0.018(2)

loop_
_atom_type_symbol
_atom_type_description
_atom_type_scat_dispersion_real
_atom_type_scat_dispersion_imag
_atom_type_scat_source
C C 0.0033 0.0016 'International Tables Vol C Tables 4.2.6.8 and 6.1.1.4'
H H 0.0000 0.0000 'International Tables Vol C Tables 4.2.6.8 and 6.1.1.4'
N N 0.0061 0.0033 'International Tables Vol C Tables 4.2.6.8 and 6.1.1.4'

loop_
_geom_angle_atom_site_label_1
_geom_angle_atom_site_label_2
_geom_angle_atom_site_label_3
_geom_angle
_geom_angle_site_symmetry_1
_geom_angle_site_symmetry_3
_geom_angle_publ_flag
N2 N1 C5 117.57(14) . . ?
N2 N1 C2 114.85(15) . . ?
C2 N1 C5 127.50(16) . . ?
N3 N2 N1 101.51(14) . . ?
N2 N3 C17 117.39(15) . . ?
N2 N3 C1 114.98(15) . . ?
C1 N3 C17 127.61(15) . . ?
C10 C5 N1 118.37(17) . . ?
C6 C5 N1 118.16(16) . . ?
C6 C5 C10 123.47(18) . . ?
C22 C17 N3 118.39(17) . . ?
C18 C17 N3 118.32(17) . . ?
C18 C17 C22 123.27(18) . . ?
N3 C1 C2 104.52(16) . . ?
N3 C1 C4 126.07(18) . . ?
C2 C1 C4 129.40(19) . . ?
N1 C2 C1 104.12(16) . . ?
N1 C2 C3 126.10(18) . . ?
C1 C2 C3 129.78(18) . . ?
C5 C10 C11 122.13(18) . . ?
C9 C10 C5 116.92(19) . . ?
C9 C10 C11 120.95(19) . . ?
C17 C22 C23 122.12(19) . . ?
C21 C22 C17 116.8(2) . . ?
C21 C22 C23 121.06(19) . . ?
C5 C6 C14 122.19(18) . . ?
C7 C6 C5 116.89(19) . . ?
C7 C6 C14 120.91(19) . . ?
C17 C18 C26 122.14(18) . . ?
C19 C18 C17 117.0(2) . . ?
C19 C18 C26 120.82(19) . . ?
C1 C4 H4A 109.5 . . ?
C1 C4 H4B 109.5 . . ?
C1 C4 H4C 109.5 . . ?
H4A C4 H4B 109.5 . . ?
H4A C4 H4C 109.5 . . ?
H4B C4 H4C 109.5 . . ?
C2 C3 H3A 117.5(17) . . ?
C2 C3 H3B 118.1(16) . . ?
H3A C3 H3B 124(2) . . ?
C6 C14 H14 108.9(14) . . ?
C16 C14 C6 110.5(2) . . ?
C16 C14 H14 106.0(15) . . ?
C15 C14 C6 112.6(2) . . ?
C15 C14 H14 106.9(15) . . ?
C15 C14 C16 111.7(3) . . ?
C6 C7 H7 119.5 . . ?
C8 C7 C6 121.1(2) . . ?
C8 C7 H7 119.5 . . ?
C10 C9 H9 119.4 . . ?
C8 C9 C10 121.1(2) . . ?
C8 C9 H9 119.4 . . ?
C18 C19 H19 119.4 . . ?
C20 C19 C18 121.2(2) . . ?
C20 C19 H19 119.4 . . ?
C22 C21 H21 119.4 . . ?
C20 C21 C22 121.2(2) . . ?
C20 C21 H21 119.4 . . ?
C19 C20 C21 120.5(2) . . ?
C19 C20 H20 119.8 . . ?
C21 C20 H20 119.8 . . ?
C10 C11 H11 107.6 . . ?
C10 C11 C13 111.3(2) . . ?
C13 C11 H11 107.6 . . ?
C12 C11 C10 110.6(2) . . ?
C12 C11 H11 107.6 . . ?
C12 C11 C13 112.0(3) . . ?
C18 C26 H26 107.8 . . ?
C18 C26 C28 111.1(2) . . ?
C28 C26 H26 107.8 . . ?
C27 C26 C18 111.3(2) . . ?
C27 C26 H26 107.8 . . ?
C27 C26 C28 110.8(2) . . ?
C7 C8 H8 119.0(13) . . ?
C9 C8 C7 120.5(2) . . ?
C9 C8 H8 120.4(13) . . ?
C22 C23 H23 107.9 . . ?
C22 C23 C25 112.6(2) . . ?
C22 C23 C24 110.0(2) . . ?
C25 C23 H23 107.9 . . ?
C25 C23 C24 110.4(2) . . ?
C24 C23 H23 107.9 . . ?
C26 C28 H28A 109.5 . . ?
C26 C28 H28B 109.5 . . ?
C26 C28 H28C 109.5 . . ?
H28A C28 H28B 109.5 . . ?
H28A C28 H28C 109.5 . . ?
H28B C28 H28C 109.5 . . ?
C23 C25 H25A 109.5 . . ?
C23 C25 H25B 109.5 . . ?
C23 C25 H25C 109.5 . . ?
H25A C25 H25B 109.5 . . ?
H25A C25 H25C 109.5 . . ?
H25B C25 H25C 109.5 . . ?
C23 C24 H24A 109.5 . . ?
C23 C24 H24B 109.5 . . ?
C23 C24 H24C 109.5 . . ?
H24A C24 H24B 109.5 . . ?
H24A C24 H24C 109.5 . . ?
H24B C24 H24C 109.5 . . ?
C11 C13 H13A 109.5 . . ?
C11 C13 H13B 109.5 . . ?
C11 C13 H13C 109.5 . . ?
H13A C13 H13B 109.5 . . ?
H13A C13 H13C 109.5 . . ?
H13B C13 H13C 109.5 . . ?
C26 C27 H27A 109.5 . . ?
C26 C27 H27B 109.5 . . ?
C26 C27 H27C 109.5 . . ?
H27A C27 H27B 109.5 . . ?
H27A C27 H27C 109.5 . . ?
H27B C27 H27C 109.5 . . ?
C11 C12 H12A 109.5 . . ?
C11 C12 H12B 109.5 . . ?
C11 C12 H12C 109.5 . . ?
H12A C12 H12B 109.5 . . ?
H12A C12 H12C 109.5 . . ?
H12B C12 H12C 109.5 . . ?
C14 C16 H16A 109.5 . . ?
C14 C16 H16B 109.5 . . ?
C14 C16 H16C 109.5 . . ?
H16A C16 H16B 109.5 . . ?
H16A C16 H16C 109.5 . . ?
H16B C16 H16C 109.5 . . ?
C14 C15 H15A 109.5 . . ?
C14 C15 H15B 109.5 . . ?
C14 C15 H15C 109.5 . . ?
H15A C15 H15B 109.5 . . ?
H15A C15 H15C 109.5 . . ?
H15B C15 H15C 109.5 . . ?

loop_
_geom_bond_atom_site_label_1
_geom_bond_atom_site_label_2
_geom_bond_distance
_geom_bond_site_symmetry_2
_geom_bond_publ_flag
N1 N2 1.355(2) . ?
N1 C5 1.434(2) . ?
N1 C2 1.369(2) . ?
N2 N3 1.349(2) . ?
N3 C17 1.438(2) . ?
N3 C1 1.365(2) . ?
C5 C10 1.395(3) . ?
C5 C6 1.392(3) . ?
C17 C22 1.396(3) . ?
C17 C18 1.393(3) . ?
C1 C2 1.417(3) . ?
C1 C4 1.426(3) . ?
C2 C3 1.421(3) . ?
C10 C9 1.389(3) . ?
C10 C11 1.515(3) . ?
C22 C21 1.390(3) . ?
C22 C23 1.514(3) . ?
C6 C14 1.514(3) . ?
C6 C7 1.391(3) . ?
C18 C19 1.389(3) . ?
C18 C26 1.519(3) . ?
C4 H4A 0.9800 . ?
C4 H4B 0.9800 . ?
C4 H4C 0.9800 . ?
C3 H3A 0.89(3) . ?
C3 H3B 0.98(3) . ?
C14 H14 0.95(2) . ?
C14 C16 1.508(4) . ?
C14 C15 1.489(4) . ?
C7 H7 0.9500 . ?
C7 C8 1.377(3) . ?
C9 H9 0.9500 . ?
C9 C8 1.374(3) . ?
C19 H19 0.9500 . ?
C19 C20 1.372(3) . ?
C21 H21 0.9500 . ?
C21 C20 1.374(3) . ?
C20 H20 0.9500 . ?
C11 H11 1.0000 . ?
C11 C13 1.517(4) . ?
C11 C12 1.514(4) . ?
C26 H26 1.0000 . ?
C26 C28 1.524(4) . ?
C26 C27 1.511(4) . ?
C8 H8 1.08(2) . ?
C23 H23 1.0000 . ?
C23 C25 1.524(4) . ?
C23 C24 1.529(4) . ?
C28 H28A 0.9800 . ?
C28 H28B 0.9800 . ?
C28 H28C 0.9800 . ?
C25 H25A 0.9800 . ?
C25 H25B 0.9800 . ?
C25 H25C 0.9800 . ?
C24 H24A 0.9800 . ?
C24 H24B 0.9800 . ?
C24 H24C 0.9800 . ?
C13 H13A 0.9800 . ?
C13 H13B 0.9800 . ?
C13 H13C 0.9800 . ?
C27 H27A 0.9800 . ?
C27 H27B 0.9800 . ?
C27 H27C 0.9800 . ?
C12 H12A 0.9800 . ?
C12 H12B 0.9800 . ?
C12 H12C 0.9800 . ?
C16 H16A 0.9800 . ?
C16 H16B 0.9800 . ?
C16 H16C 0.9800 . ?
C15 H15A 0.9800 . ?
C15 H15B 0.9800 . ?
C15 H15C 0.9800 . ?

loop_
_geom_torsion_atom_site_label_1
_geom_torsion_atom_site_label_2
_geom_torsion_atom_site_label_3
_geom_torsion_atom_site_label_4
_geom_torsion
_geom_torsion_site_symmetry_1
_geom_torsion_site_symmetry_2
_geom_torsion_site_symmetry_3
_geom_torsion_site_symmetry_4
_geom_torsion_publ_flag
N1 N2 N3 C17 178.97(15) . . . . ?
N1 N2 N3 C1 0.36(19) . . . . ?
N1 C5 C10 C9 178.47(17) . . . . ?
N1 C5 C10 C11 -1.1(3) . . . . ?
N1 C5 C6 C14 2.1(3) . . . . ?
N1 C5 C6 C7 -178.36(18) . . . . ?
N2 N1 C5 C10 -97.3(2) . . . . ?
N2 N1 C5 C6 82.1(2) . . . . ?
N2 N1 C2 C1 1.0(2) . . . . ?
N2 N1 C2 C3 -179.55(19) . . . . ?
N2 N3 C17 C22 82.8(2) . . . . ?
N2 N3 C17 C18 -96.0(2) . . . . ?
N2 N3 C1 C2 0.2(2) . . . . ?
N2 N3 C1 C4 179.18(18) . . . . ?
N3 C17 C22 C21 -178.02(17) . . . . ?
N3 C17 C22 C23 0.8(3) . . . . ?
N3 C17 C18 C19 177.82(18) . . . . ?
N3 C17 C18 C26 -0.9(3) . . . . ?
N3 C1 C2 N1 -0.67(19) . . . . ?
N3 C1 C2 C3 179.9(2) . . . . ?
C5 N1 N2 N3 -177.83(15) . . . . ?
C5 N1 C2 C1 177.62(17) . . . . ?
C5 N1 C2 C3 -2.9(3) . . . . ?
C5 C10 C9 C8 0.3(3) . . . . ?
C5 C10 C11 C13 -124.3(2) . . . . ?
C5 C10 C11 C12 110.5(3) . . . . ?
C5 C6 C14 C16 111.9(3) . . . . ?
C5 C6 C14 C15 -122.5(3) . . . . ?
C5 C6 C7 C8 -0.5(3) . . . . ?
C17 N3 C1 C2 -178.23(17) . . . . ?
C17 N3 C1 C4 0.7(3) . . . . ?
C17 C22 C21 C20 0.2(3) . . . . ?
C17 C22 C23 C25 129.7(2) . . . . ?
C17 C22 C23 C24 -106.6(3) . . . . ?
C17 C18 C19 C20 0.3(3) . . . . ?
C17 C18 C26 C28 -121.0(2) . . . . ?
C17 C18 C26 C27 114.9(3) . . . . ?
C1 N3 C17 C22 -98.8(2) . . . . ?
C1 N3 C17 C18 82.4(2) . . . . ?
C2 N1 N2 N3 -0.85(19) . . . . ?
C2 N1 C5 C10 86.2(2) . . . . ?
C2 N1 C5 C6 -94.5(2) . . . . ?
C10 C5 C6 C14 -178.62(19) . . . . ?
C10 C5 C6 C7 0.9(3) . . . . ?
C10 C9 C8 C7 0.1(4) . . . . ?
C22 C17 C18 C19 -0.9(3) . . . . ?
C22 C17 C18 C26 -179.6(2) . . . . ?
C22 C21 C20 C19 -0.8(3) . . . . ?
C6 C5 C10 C9 -0.8(3) . . . . ?
C6 C5 C10 C11 179.62(19) . . . . ?
C6 C7 C8 C9 0.0(4) . . . . ?
C18 C17 C22 C21 0.7(3) . . . . ?
C18 C17 C22 C23 179.50(19) . . . . ?
C18 C19 C20 C21 0.5(3) . . . . ?
C4 C1 C2 N1 -179.6(2) . . . . ?
C4 C1 C2 C3 1.0(3) . . . . ?
C14 C6 C7 C8 179.0(2) . . . . ?
C7 C6 C14 C16 -67.7(3) . . . . ?
C7 C6 C14 C15 57.9(4) . . . . ?
C9 C10 C11 C13 56.1(3) . . . . ?
C9 C10 C11 C12 -69.0(3) . . . . ?
C19 C18 C26 C28 60.3(3) . . . . ?
C19 C18 C26 C27 -63.8(3) . . . . ?
C21 C22 C23 C25 -51.5(3) . . . . ?
C21 C22 C23 C24 72.1(3) . . . . ?
C11 C10 C9 C8 179.9(2) . . . . ?
C26 C18 C19 C20 179.0(2) . . . . ?
C23 C22 C21 C20 -178.7(2) . . . . ?
